data_1564879
loop_
_publ_author_name
'Murphy, Jaime M.'
'Gaertner, Andrea A.E.'
'Owen, Amanda M.'
'Struder, Samantha'
'McMillen, Colin D.'
'Wetzler, Modi'
'Brumaghim, Julia L.'

_publ_section_title
;
 Coordination complexes of methimazole with copper: Controlling redox
 reactions and sulfur extrusion
;
_journal_name_full 'Inorganica Chimica Acta'
_journal_page_first 119568
_journal_paper_doi 10.1016/j.ica.2020.119568
_journal_volume 507
_journal_year 2020
_chemical_formula_sum 'C18 H30 Cu N8 O10 S4'
_chemical_formula_weight 710.28
_space_group_crystal_system monoclinic
_space_group_IT_number 14
_space_group_name_Hall '-P 2yn'
_space_group_name_H-M_alt 'P 1 21/n 1'
_atom_sites_solution_hydrogens mixed
_atom_sites_solution_primary dual
_atom_sites_solution_secondary difmap
_audit_creation_method SHELXL-2014/7
_cell_angle_alpha 90
_cell_angle_beta 99.568(2)
_cell_angle_gamma 90
_cell_formula_units_Z 2
_cell_length_a 8.3452(4)
_cell_length_b 8.4167(5)
_cell_length_c 20.3354(12)
_cell_measurement_reflns_used 9914
_cell_measurement_temperature 140(2)
_cell_measurement_theta_max 26.35
_cell_measurement_theta_min 2.51
_cell_volume 1408.47(14)
_computing_cell_refinement 'Bruker SAINT'
_computing_data_collection 'Bruker APEX3'
_computing_data_reduction 'Bruker SAINT'
_computing_molecular_graphics 'Bruker SHELXTL'
_computing_publication_material 'Bruker SHELXTL'
_computing_structure_refinement 'SHELXL-2014 (Sheldrick 2014)'
_computing_structure_solution 'SHELXT-2014 (Sheldrick 2014)'
_diffrn_ambient_temperature 140(2)
_diffrn_measured_fraction_theta_full 0.999
_diffrn_measured_fraction_theta_max 0.999
_diffrn_measurement_device_type 'Bruker D8 Venture Photon 100'
_diffrn_measurement_method '\f and \w scans'
_diffrn_radiation_type MoK\a
_diffrn_radiation_wavelength 0.71073
_diffrn_reflns_av_R_equivalents 0.0636
_diffrn_reflns_av_unetI/netI 0.0246
_diffrn_reflns_Laue_measured_fraction_full 0.999
_diffrn_reflns_Laue_measured_fraction_max 0.999
_diffrn_reflns_limit_h_max 9
_diffrn_reflns_limit_h_min -10
_diffrn_reflns_limit_k_max 10
_diffrn_reflns_limit_k_min -10
_diffrn_reflns_limit_l_max 24
_diffrn_reflns_limit_l_min -24
_diffrn_reflns_number 33742
_diffrn_reflns_point_group_measured_fraction_full 0.999
_diffrn_reflns_point_group_measured_fraction_max 0.999
_diffrn_reflns_theta_full 25.242
_diffrn_reflns_theta_max 25.496
_diffrn_reflns_theta_min 2.624
_diffrn_source 'Incoatec I\mS'
_exptl_absorpt_coefficient_mu 1.138
_exptl_absorpt_correction_T_max 1.0000
_exptl_absorpt_correction_T_min 0.9222
_exptl_absorpt_correction_type multi-scan
_exptl_absorpt_process_details 'SADABS, Bruker'
_exptl_crystal_colour blue
_exptl_crystal_density_diffrn 1.675
_exptl_crystal_density_meas .
_exptl_crystal_density_method .
_exptl_crystal_description tabular
_exptl_crystal_F_000 734
_exptl_crystal_size_max 0.176
_exptl_crystal_size_mid 0.112
_exptl_crystal_size_min 0.044
_exptl_transmission_factor_max .
_exptl_transmission_factor_min .
_refine_diff_density_max 0.339
_refine_diff_density_min -0.560
_refine_diff_density_rms 0.068
_refine_ls_extinction_coef .
_refine_ls_extinction_method none
_refine_ls_goodness_of_fit_ref 1.065
_refine_ls_hydrogen_treatment mixed
_refine_ls_matrix_type full
_refine_ls_number_parameters 198
_refine_ls_number_reflns 2613
_refine_ls_number_restraints 3
_refine_ls_restrained_S_all 1.065
_refine_ls_R_factor_all 0.0431
_refine_ls_R_factor_gt 0.0346
_refine_ls_shift/su_max 0.000
_refine_ls_shift/su_mean 0.000
_refine_ls_structure_factor_coef Fsqd
_refine_ls_weighting_details 'w=1/[\s^2^(Fo^2^)+(0.0400P)^2^+1.6811P] where P=(Fo^2^+2Fc^2^)/3'
_refine_ls_weighting_scheme calc
_refine_ls_wR_factor_gt 0.0825
_refine_ls_wR_factor_ref 0.0860
_reflns_Friedel_coverage 0.000
_reflns_Friedel_fraction_full .
_reflns_Friedel_fraction_max .
_reflns_number_gt 2257
_reflns_number_total 2613
_reflns_threshold_expression 'I > 2\s(I)'
_cod_data_source_file 3.cif
_cod_data_source_block 3
_cod_original_sg_symbol_H-M 'P 21/n'
_cod_database_code 1564879
_shelx_shelxl_version_number 2014/7
_shelx_space_group_comment
;
The symmetry employed for this shelxl refinement is uniquely defined
by the following loop, which should always be used as a source of
symmetry information in preference to the above space-group names.
They are only intended as comments.
;
_shelx_estimated_absorpt_t_min 0.825
_shelx_estimated_absorpt_t_max 0.952

loop_
_space_group_symop_operation_xyz
'x, y, z'
'-x+1/2, y+1/2, -z+1/2'
'-x, -y, -z'
'x-1/2, -y-1/2, z-1/2'

loop_
_atom_site_label
_atom_site_type_symbol
_atom_site_fract_x
_atom_site_fract_y
_atom_site_fract_z
_atom_site_U_iso_or_equiv
_atom_site_adp_type
_atom_site_occupancy
_atom_site_site_symmetry_order
_atom_site_calc_flag
_atom_site_refinement_flags_posn
_atom_site_refinement_flags_adp
_atom_site_refinement_flags_occupancy
_atom_site_disorder_assembly
_atom_site_disorder_group
Cu1 Cu 0.5000 0.5000 0.5000 0.01883(14) Uani 1 2 d S . P . .
S1 S 0.82885(9) 0.76690(10) 0.52566(4) 0.0324(2) Uani 1 1 d . . . . .
S2 S 0.95037(8) 0.56676(9) 0.34489(3) 0.02706(18) Uani 1 1 d . . . . .
O1 O 0.7755(2) 0.6306(3) 0.31121(10) 0.0331(5) Uani 1 1 d . . . . .
O2 O 1.0418(3) 0.5402(3) 0.29194(11) 0.0443(6) Uani 1 1 d . . . . .
O3 O 0.9074(3) 0.4225(3) 0.37617(10) 0.0362(5) Uani 1 1 d . . . . .
O4 O 1.0167(3) 0.6891(3) 0.39114(11) 0.0472(6) Uani 1 1 d . . . . .
O5W O 0.7625(2) 0.3884(3) 0.49083(10) 0.0323(5) Uani 1 1 d D . . . .
H1A H 0.840(3) 0.372(4) 0.5261(12) 0.058(11) Uiso 1 1 d D . . . .
H2A H 0.816(4) 0.431(4) 0.4614(14) 0.053(11) Uiso 1 1 d D . . . .
N1 N 0.5377(3) 0.6936(3) 0.44746(10) 0.0214(5) Uani 1 1 d . . . . .
N2 N 0.6496(3) 0.9129(3) 0.41793(12) 0.0296(5) Uani 1 1 d . . . . .
N3 N 0.5957(2) 0.6148(3) 0.58342(10) 0.0198(5) Uani 1 1 d . . . . .
N4 N 0.7481(3) 0.7786(3) 0.65119(11) 0.0240(5) Uani 1 1 d . . . . .
C1 C 0.6621(3) 0.7901(3) 0.46092(13) 0.0251(6) Uani 1 1 d . . . . .
C2 C 0.4371(3) 0.7586(3) 0.39338(14) 0.0285(6) Uani 1 1 d . . . . .
H2 H 0.3357 0.7159 0.3728 0.034 Uiso 1 1 calc R U . . .
C3 C 0.5060(4) 0.8928(4) 0.37437(16) 0.0354(7) Uani 1 1 d . . . . .
H3 H 0.4637 0.9600 0.3381 0.042 Uiso 1 1 calc R U . . .
C4 C 0.7640(5) 1.0439(4) 0.4183(2) 0.0522(10) Uani 1 1 d . . . . .
H4A H 0.7685 1.1051 0.4595 0.078 Uiso 1 1 calc R U . . .
H4B H 0.7281 1.1132 0.3799 0.078 Uiso 1 1 calc R U . . .
H4C H 0.8721 1.0017 0.4156 0.078 Uiso 1 1 calc R U . . .
C5 C 0.7182(3) 0.7160(3) 0.58956(13) 0.0231(6) Uani 1 1 d . . . . .
C6 C 0.5429(3) 0.6154(3) 0.64405(12) 0.0238(6) Uani 1 1 d . . . . .
H6 H 0.4538 0.5561 0.6546 0.029 Uiso 1 1 calc R U . . .
C7 C 0.6382(3) 0.7140(3) 0.68621(13) 0.0253(6) Uani 1 1 d . . . . .
H7 H 0.6302 0.7344 0.7315 0.030 Uiso 1 1 calc R U . . .
C8 C 0.8755(4) 0.8934(4) 0.67656(16) 0.0374(7) Uani 1 1 d . . . . .
H8A H 0.9824 0.8438 0.6781 0.056 Uiso 1 1 calc R U . . .
H8B H 0.8627 0.9270 0.7215 0.056 Uiso 1 1 calc R U . . .
H8C H 0.8668 0.9861 0.6470 0.056 Uiso 1 1 calc R U . . .
C9 C 0.7764(4) 0.7724(4) 0.27198(16) 0.0385(7) Uani 1 1 d . . . . .
H9A H 0.8435 0.8535 0.2980 0.058 Uiso 1 1 calc R U . . .
H9B H 0.6650 0.8121 0.2596 0.058 Uiso 1 1 calc R U . . .
H9C H 0.8213 0.7485 0.2315 0.058 Uiso 1 1 calc R U . . .

loop_
_atom_site_aniso_label
_atom_site_aniso_U_11
_atom_site_aniso_U_22
_atom_site_aniso_U_33
_atom_site_aniso_U_23
_atom_site_aniso_U_13
_atom_site_aniso_U_12
Cu1 0.0246(2) 0.0177(2) 0.0146(2) -0.00018(17) 0.00430(17) -0.00724(18)
S1 0.0283(4) 0.0415(5) 0.0278(4) -0.0014(3) 0.0062(3) -0.0128(3)
S2 0.0220(3) 0.0354(4) 0.0231(3) 0.0060(3) 0.0022(3) -0.0024(3)
O1 0.0225(10) 0.0410(12) 0.0351(11) 0.0059(10) 0.0024(8) -0.0037(9)
O2 0.0421(13) 0.0519(15) 0.0450(13) 0.0215(11) 0.0248(11) 0.0127(11)
O3 0.0436(12) 0.0379(13) 0.0292(11) 0.0088(9) 0.0118(9) -0.0039(10)
O4 0.0457(14) 0.0441(14) 0.0445(13) 0.0033(11) -0.0135(11) -0.0091(11)
O5W 0.0259(11) 0.0467(13) 0.0251(11) 0.0003(10) 0.0062(9) 0.0065(9)
N1 0.0236(11) 0.0201(12) 0.0208(11) 0.0012(9) 0.0045(9) -0.0043(9)
N2 0.0304(13) 0.0198(12) 0.0405(14) 0.0044(11) 0.0113(11) -0.0036(10)
N3 0.0210(11) 0.0216(11) 0.0178(11) -0.0014(9) 0.0060(9) -0.0023(9)
N4 0.0246(12) 0.0228(12) 0.0245(12) -0.0086(9) 0.0035(9) -0.0012(9)
C1 0.0279(14) 0.0221(14) 0.0267(14) 0.0010(11) 0.0086(11) -0.0029(12)
C2 0.0251(14) 0.0294(16) 0.0310(15) 0.0083(12) 0.0042(12) 0.0008(12)
C3 0.0339(16) 0.0294(16) 0.0434(18) 0.0141(14) 0.0075(14) 0.0074(13)
C4 0.061(2) 0.0305(18) 0.067(2) 0.0100(17) 0.016(2) -0.0213(17)
C5 0.0216(13) 0.0232(14) 0.0254(14) -0.0045(11) 0.0064(11) -0.0031(11)
C6 0.0249(14) 0.0279(15) 0.0202(13) -0.0009(11) 0.0080(11) -0.0009(11)
C7 0.0275(14) 0.0298(15) 0.0192(13) -0.0029(11) 0.0060(11) 0.0059(12)
C8 0.0323(16) 0.0398(18) 0.0386(17) -0.0178(14) 0.0017(13) -0.0096(14)
C9 0.0334(16) 0.046(2) 0.0348(17) 0.0130(14) 0.0022(13) 0.0070(14)

loop_
_atom_type_symbol
_atom_type_description
_atom_type_scat_dispersion_real
_atom_type_scat_dispersion_imag
_atom_type_scat_source
C C 0.0033 0.0016 'International Tables Vol C Tables 4.2.6.8 and 6.1.1.4'
H H 0.0000 0.0000 'International Tables Vol C Tables 4.2.6.8 and 6.1.1.4'
N N 0.0061 0.0033 'International Tables Vol C Tables 4.2.6.8 and 6.1.1.4'
O O 0.0106 0.0060 'International Tables Vol C Tables 4.2.6.8 and 6.1.1.4'
S S 0.1246 0.1234 'International Tables Vol C Tables 4.2.6.8 and 6.1.1.4'
Cu Cu 0.3201 1.2651 'International Tables Vol C Tables 4.2.6.8 and 6.1.1.4'

loop_
_geom_angle_atom_site_label_1
_geom_angle_atom_site_label_2
_geom_angle_atom_site_label_3
_geom_angle
_geom_angle_site_symmetry_1
_geom_angle_site_symmetry_3
N3 Cu1 N3 180.0 3_666 .
N3 Cu1 N1 90.94(9) 3_666 .
N3 Cu1 N1 89.06(9) . .
N3 Cu1 N1 89.06(9) 3_666 3_666
N3 Cu1 N1 90.94(9) . 3_666
N1 Cu1 N1 180.00(12) . 3_666
N3 Cu1 O5W 90.79(8) 3_666 3_666
N3 Cu1 O5W 89.21(8) . 3_666
N1 Cu1 O5W 87.12(8) . 3_666
N1 Cu1 O5W 92.88(8) 3_666 3_666
N3 Cu1 O5W 89.21(8) 3_666 .
N3 Cu1 O5W 90.79(8) . .
N1 Cu1 O5W 92.88(8) . .
N1 Cu1 O5W 87.12(8) 3_666 .
O5W Cu1 O5W 180.00(11) 3_666 .
C1 S1 C5 97.59(12) . .
O2 S2 O4 113.92(15) . .
O2 S2 O3 113.67(14) . .
O4 S2 O3 114.21(13) . .
O2 S2 O1 106.97(12) . .
O4 S2 O1 105.28(13) . .
O3 S2 O1 101.28(12) . .
C9 O1 S2 115.40(18) . .
Cu1 O5W H1A 123(2) . .
Cu1 O5W H2A 118(2) . .
H1A O5W H2A 103(3) . .
C1 N1 C2 106.0(2) . .
C1 N1 Cu1 125.60(18) . .
C2 N1 Cu1 128.25(18) . .
C1 N2 C3 106.8(2) . .
C1 N2 C4 126.7(3) . .
C3 N2 C4 126.5(3) . .
C5 N3 C6 105.7(2) . .
C5 N3 Cu1 125.86(17) . .
C6 N3 Cu1 128.28(17) . .
C5 N4 C7 107.1(2) . .
C5 N4 C8 126.8(2) . .
C7 N4 C8 126.2(2) . .
N1 C1 N2 111.5(2) . .
N1 C1 S1 126.0(2) . .
N2 C1 S1 122.5(2) . .
C3 C2 N1 109.1(3) . .
C3 C2 H2 125.4 . .
N1 C2 H2 125.4 . .
C2 C3 N2 106.5(3) . .
C2 C3 H3 126.7 . .
N2 C3 H3 126.7 . .
N2 C4 H4A 109.5 . .
N2 C4 H4B 109.5 . .
H4A C4 H4B 109.5 . .
N2 C4 H4C 109.5 . .
H4A C4 H4C 109.5 . .
H4B C4 H4C 109.5 . .
N3 C5 N4 111.2(2) . .
N3 C5 S1 125.3(2) . .
N4 C5 S1 123.5(2) . .
C7 C6 N3 109.2(2) . .
C7 C6 H6 125.4 . .
N3 C6 H6 125.4 . .
C6 C7 N4 106.8(2) . .
C6 C7 H7 126.6 . .
N4 C7 H7 126.6 . .
N4 C8 H8A 109.5 . .
N4 C8 H8B 109.5 . .
H8A C8 H8B 109.5 . .
N4 C8 H8C 109.5 . .
H8A C8 H8C 109.5 . .
H8B C8 H8C 109.5 . .
O1 C9 H9A 109.5 . .
O1 C9 H9B 109.5 . .
H9A C9 H9B 109.5 . .
O1 C9 H9C 109.5 . .
H9A C9 H9C 109.5 . .
H9B C9 H9C 109.5 . .

loop_
_geom_bond_atom_site_label_1
_geom_bond_atom_site_label_2
_geom_bond_distance
_geom_bond_site_symmetry_2
Cu1 N3 2.000(2) 3_666
Cu1 N3 2.000(2) .
Cu1 N1 2.002(2) .
Cu1 N1 2.002(2) 3_666
Cu1 O5W 2.4186(19) 3_666
Cu1 O5W 2.4186(19) .
S1 C1 1.760(3) .
S1 C5 1.768(3) .
S2 O2 1.437(2) .
S2 O4 1.442(2) .
S2 O3 1.443(2) .
S2 O1 1.598(2) .
O1 C9 1.436(4) .
O5W H1A 0.893(18) .
O5W H2A 0.881(18) .
N1 C1 1.311(3) .
N1 C2 1.381(3) .
N2 C1 1.347(3) .
N2 C3 1.377(4) .
N2 C4 1.458(4) .
N3 C5 1.320(3) .
N3 C6 1.377(3) .
N4 C5 1.344(3) .
N4 C7 1.364(3) .
N4 C8 1.466(4) .
C2 C3 1.353(4) .
C2 H2 0.9500 .
C3 H3 0.9500 .
C4 H4A 0.9800 .
C4 H4B 0.9800 .
C4 H4C 0.9800 .
C6 C7 1.353(4) .
C6 H6 0.9500 .
C7 H7 0.9500 .
C8 H8A 0.9800 .
C8 H8B 0.9800 .
C8 H8C 0.9800 .
C9 H9A 0.9800 .
C9 H9B 0.9800 .
C9 H9C 0.9800 .

loop_
_geom_hbond_atom_site_label_D
_geom_hbond_atom_site_label_H
_geom_hbond_atom_site_label_A
_geom_hbond_distance_DH
_geom_hbond_distance_HA
_geom_hbond_distance_DA
_geom_hbond_angle_DHA
_geom_hbond_site_symmetry_A
O5W H1A O4 0.893(18) 1.964(18) 2.848(3) 170(3) 3_766
O5W H2A O3 0.881(18) 2.01(2) 2.814(3) 152(3) .
